data_7718667
loop_
_publ_author_name
'Mikhailov, Artem A.'
'Tiognou, Appolinaire Tchoutchoua'
'Brovko, Anastasiya O.'
'Kostin, Gennadiy A.'
'Schaniel, Dominik'

_publ_section_title
;
 Exploring the photoswitching pathways and efficiency of NO isomerization
 in ethylenediamine ruthenium nitrosyl complexes.
;
_journal_issue 22
_journal_name_full 'Dalton transactions (Cambridge, England : 2003)'
_journal_page_first 8918
_journal_page_last 8931
_journal_paper_doi 10.1039/d5dt00549c
_journal_volume 54
_journal_year 2025
_chemical_formula_moiety '2(I), C4 H17 N5 O2 Ru'
_chemical_formula_sum 'C4 H17 I2 N5 O2 Ru'
_chemical_formula_weight 522.09
_space_group_crystal_system monoclinic
_space_group_IT_number 4
_space_group_name_Hall 'P 2yb'
_space_group_name_H-M_alt 'P 1 21 1'
_atom_sites_solution_hydrogens mixed
_audit_creation_date 2025-04-09
_audit_creation_method
;
Olex2 1.3
(compiled 2020.11.12 svn.r5f609507 for OlexSys, GUI svn.r6408)
;
_audit_update_record
;
2025-04-09 deposited with the CCDC.	2025-05-02 downloaded from the CCDC.
;
_cell_angle_alpha 90
_cell_angle_beta 110.233(2)
_cell_angle_gamma 90
_cell_formula_units_Z 2
_cell_length_a 8.3577(7)
_cell_length_b 9.1809(7)
_cell_length_c 9.5836(8)
_cell_measurement_reflns_used 8108
_cell_measurement_temperature 150.0
_cell_measurement_theta_max 27.51
_cell_measurement_theta_min 2.26
_cell_volume 689.98(10)
_computing_cell_refinement 'SAINT V8.40B (?, 2016)'
_computing_data_collection 'SAINT V8.40B (?, 2016)'
_computing_data_reduction 'SAINT V8.40B (?, 2016)'
_computing_molecular_graphics 'Olex2 1.3 (Dolomanov et al., 2009)'
_computing_publication_material 'Olex2 1.3 (Dolomanov et al., 2009)'
_computing_structure_refinement 'SHELXL 2018/3 (Sheldrick, 2015)'
_computing_structure_solution 'SHELXT 2018/2 (Sheldrick, 2018)'
_diffrn_ambient_temperature 150.0
_diffrn_measured_fraction_theta_full 0.983
_diffrn_measured_fraction_theta_max 0.983
_diffrn_measurement_device_type 'Bruker APEX-II CCD'
_diffrn_measurement_method '\f and \w scans'
_diffrn_radiation_type MoK\a
_diffrn_radiation_wavelength 0.71073
_diffrn_reflns_av_R_equivalents 0.0316
_diffrn_reflns_av_unetI/netI 0.0282
_diffrn_reflns_Laue_measured_fraction_full 0.983
_diffrn_reflns_Laue_measured_fraction_max 0.983
_diffrn_reflns_limit_h_max 10
_diffrn_reflns_limit_h_min -10
_diffrn_reflns_limit_k_max 11
_diffrn_reflns_limit_k_min -11
_diffrn_reflns_limit_l_max 12
_diffrn_reflns_limit_l_min 0
_diffrn_reflns_number 2971
_diffrn_reflns_point_group_measured_fraction_full 0.988
_diffrn_reflns_point_group_measured_fraction_max 0.986
_diffrn_reflns_theta_full 25.242
_diffrn_reflns_theta_max 27.517
_diffrn_reflns_theta_min 2.597
_exptl_absorpt_coefficient_mu 5.600
_exptl_absorpt_correction_T_max 0.896
_exptl_absorpt_correction_T_min 0.578
_exptl_absorpt_correction_type multi-scan
_exptl_absorpt_process_details
;
 TWINABS-2012/1 (Bruker,2012) was used for absorption correction.

Final HKLF 4 output contains 25324 reflections, Rint = 0.0616
 (12250 with I > 3sig(I), Rint = 0.0400)
;
_exptl_crystal_colour 'clear light yellow'
_exptl_crystal_colour_lustre clear
_exptl_crystal_colour_modifier light
_exptl_crystal_colour_primary yellow
_exptl_crystal_density_diffrn 2.513
_exptl_crystal_description needle
_exptl_crystal_F_000 484
_exptl_crystal_size_max 0.11
_exptl_crystal_size_mid 0.03
_exptl_crystal_size_min 0.02
_refine_diff_density_max 1.346
_refine_diff_density_min -1.882
_refine_diff_density_rms 0.188
_refine_ls_abs_structure_details
;
 Refined as a perfect inversion twin.
;
_refine_ls_abs_structure_Flack 0.5
_refine_ls_extinction_method none
_refine_ls_goodness_of_fit_ref 1.074
_refine_ls_hydrogen_treatment constr
_refine_ls_matrix_type full
_refine_ls_number_parameters 128
_refine_ls_number_reflns 2895
_refine_ls_number_restraints 1
_refine_ls_restrained_S_all 1.074
_refine_ls_R_factor_all 0.0480
_refine_ls_R_factor_gt 0.0355
_refine_ls_shift/su_max 0.000
_refine_ls_shift/su_mean 0.000
_refine_ls_structure_factor_coef Fsqd
_refine_ls_weighting_details 'w=1/[\s^2^(Fo^2^)+(0.0656P)^2^+0.5336P] where P=(Fo^2^+2Fc^2^)/3'
_refine_ls_weighting_scheme calc
_refine_ls_wR_factor_gt 0.0903
_refine_ls_wR_factor_ref 0.0945
_reflns_Friedel_coverage 0.888
_reflns_Friedel_fraction_full 0.993
_reflns_Friedel_fraction_max 0.990
_reflns_number_gt 2553
_reflns_number_total 2895
_reflns_threshold_expression 'I > 2\s(I)'
_cod_data_source_file d5dt00549c2.cif
_cod_data_source_block mo_en
_cod_depositor_comments 'Adding full bibliography for 7718667--7718675.cif.'
_cod_database_code 7718667
_shelx_shelxl_version_number 2018/3
_shelx_space_group_comment
;
The symmetry employed for this shelxl refinement is uniquely defined
by the following loop, which should always be used as a source of
symmetry information in preference to the above space-group names.
They are only intended as comments.
;
_shelx_estimated_absorpt_t_max 0.896
_shelx_estimated_absorpt_t_min 0.578
_olex2_refinement_description
;
1. Fixed Uiso
 At 1.2 times of:
  All C(H,H) groups, All N(H,H) groups
 At 1.5 times of:
  All O(H) groups
2.a Rotating group:
 O2(H2)
2.b Secondary CH2 refined with riding coordinates:
 N4(H4A,H4B), C4(H4C,H4D), C2(H2A,H2B), N5(H5A,H5B), N3(H3A,H3B), N2(H2C,H2D),
 C1(H1A,H1B), C3(H3C,H3D)
;
_olex2_submission_special_instructions 'No special instructions were received'

loop_
_space_group_symop_operation_xyz
'x, y, z'
'-x, y+1/2, -z'

loop_
_atom_site_label
_atom_site_type_symbol
_atom_site_fract_x
_atom_site_fract_y
_atom_site_fract_z
_atom_site_U_iso_or_equiv
_atom_site_adp_type
_atom_site_occupancy
_atom_site_site_symmetry_order
_atom_site_calc_flag
_atom_site_refinement_flags_posn
_atom_site_refinement_flags_adp
_atom_site_refinement_flags_occupancy
_atom_site_disorder_assembly
_atom_site_disorder_group
I1 I 0.69327(6) 0.55536(6) 0.23763(6) 0.02059(17) Uani 1 1 d . . . . .
I2 I 0.89796(6) 0.55736(6) 0.75977(6) 0.02070(17) Uani 1 1 d . . . . .
Ru1 Ru 0.28952(7) 0.53711(8) 0.49792(6) 0.01213(18) Uani 1 1 d . . . . .
O2 O 0.4733(8) 0.6712(7) 0.4991(8) 0.0180(13) Uani 1 1 d . . . . .
H2 H 0.567507 0.622809 0.494954 0.027 Uiso 1 1 d R U . . .
N4 N 0.4676(9) 0.4221(9) 0.6744(8) 0.0167(15) Uani 1 1 d . . . . .
H4A H 0.452122 0.324511 0.658908 0.020 Uiso 1 1 calc R U . . .
H4B H 0.575541 0.444527 0.679431 0.020 Uiso 1 1 calc R U . . .
O1 O 0.0294(8) 0.3295(8) 0.4995(9) 0.0237(15) Uani 1 1 d . . . . .
C4 C 0.4136(15) 0.6253(11) 0.8165(12) 0.024(2) Uani 1 1 d . . . . .
H4C H 0.382222 0.652699 0.903604 0.029 Uiso 1 1 calc R U . . .
H4D H 0.519002 0.678261 0.822616 0.029 Uiso 1 1 calc R U . . .
C2 C 0.1912(15) 0.4700(11) 0.1772(12) 0.023(2) Uani 1 1 d . . . . .
H2A H 0.225598 0.443428 0.091525 0.027 Uiso 1 1 calc R U . . .
H2B H 0.083045 0.419420 0.166682 0.027 Uiso 1 1 calc R U . . .
N5 N 0.2723(9) 0.6647(9) 0.6756(8) 0.0178(16) Uani 1 1 d . . . . .
H5A H 0.279576 0.760756 0.655279 0.021 Uiso 1 1 calc R U . . .
H5B H 0.169867 0.649139 0.686733 0.021 Uiso 1 1 calc R U . . .
N3 N 0.3280(9) 0.4259(9) 0.3208(8) 0.0183(16) Uani 1 1 d . . . . .
H3A H 0.432632 0.448132 0.317168 0.022 Uiso 1 1 calc R U . . .
H3B H 0.323637 0.328056 0.334340 0.022 Uiso 1 1 calc R U . . .
N2 N 0.1338(9) 0.6678(8) 0.3203(8) 0.0160(15) Uani 1 1 d . . . . .
H2C H 0.021972 0.651802 0.306706 0.019 Uiso 1 1 calc R U . . .
H2D H 0.156835 0.763611 0.342379 0.019 Uiso 1 1 calc R U . . .
N1 N 0.1259(9) 0.4178(9) 0.4978(8) 0.0173(16) Uani 1 1 d . . . . .
C1 C 0.1678(15) 0.6305(12) 0.1812(13) 0.026(2) Uani 1 1 d . . . . .
H1A H 0.070881 0.661939 0.093084 0.031 Uiso 1 1 calc R U . . .
H1B H 0.271827 0.681294 0.179928 0.031 Uiso 1 1 calc R U . . .
C3 C 0.4433(14) 0.4630(12) 0.8166(12) 0.025(2) Uani 1 1 d . . . . .
H3C H 0.545708 0.436149 0.902082 0.030 Uiso 1 1 calc R U . . .
H3D H 0.344174 0.410202 0.825829 0.030 Uiso 1 1 calc R U . . .

loop_
_atom_site_aniso_label
_atom_site_aniso_U_11
_atom_site_aniso_U_22
_atom_site_aniso_U_33
_atom_site_aniso_U_23
_atom_site_aniso_U_13
_atom_site_aniso_U_12
I1 0.0173(3) 0.0182(3) 0.0257(3) 0.0015(4) 0.0066(2) -0.0006(3)
I2 0.0180(3) 0.0184(3) 0.0255(3) -0.0015(4) 0.0071(2) -0.0013(3)
Ru1 0.0107(3) 0.0084(4) 0.0175(3) 0.0005(4) 0.0052(2) -0.0002(4)
O2 0.016(3) 0.009(3) 0.030(3) 0.001(3) 0.010(3) 0.000(2)
N4 0.013(3) 0.012(4) 0.022(4) 0.000(3) 0.001(3) 0.001(3)
O1 0.017(4) 0.020(4) 0.033(3) 0.004(3) 0.007(3) -0.010(3)
C4 0.032(6) 0.021(5) 0.021(5) 0.002(4) 0.011(4) 0.000(4)
C2 0.029(6) 0.025(5) 0.015(5) 0.000(4) 0.008(4) 0.000(4)
N5 0.014(4) 0.019(4) 0.020(4) -0.005(3) 0.005(3) -0.004(3)
N3 0.017(4) 0.013(4) 0.025(4) 0.002(3) 0.007(3) 0.000(3)
N2 0.012(4) 0.010(4) 0.023(4) 0.000(3) 0.002(3) -0.002(3)
N1 0.014(4) 0.018(4) 0.018(4) 0.000(3) 0.004(3) 0.003(3)
C1 0.027(6) 0.030(6) 0.025(5) 0.002(4) 0.014(5) 0.007(4)
C3 0.021(5) 0.029(6) 0.021(5) 0.003(4) 0.003(4) 0.002(4)

loop_
_atom_type_symbol
_atom_type_description
_atom_type_scat_dispersion_real
_atom_type_scat_dispersion_imag
_atom_type_scat_source
C C 0.0033 0.0016 'International Tables Vol C Tables 4.2.6.8 and 6.1.1.4'
H H 0.0000 0.0000 'International Tables Vol C Tables 4.2.6.8 and 6.1.1.4'
I I -0.4742 1.8119 'International Tables Vol C Tables 4.2.6.8 and 6.1.1.4'
N N 0.0061 0.0033 'International Tables Vol C Tables 4.2.6.8 and 6.1.1.4'
O O 0.0106 0.0060 'International Tables Vol C Tables 4.2.6.8 and 6.1.1.4'
Ru Ru -1.2594 0.8363 'International Tables Vol C Tables 4.2.6.8 and 6.1.1.4'

loop_
_geom_angle_atom_site_label_1
_geom_angle_atom_site_label_2
_geom_angle_atom_site_label_3
_geom_angle
_geom_angle_site_symmetry_1
_geom_angle_site_symmetry_3
_geom_angle_publ_flag
O2 Ru1 N4 88.6(3) . . ?
O2 Ru1 N5 85.4(3) . . ?
O2 Ru1 N3 88.3(3) . . ?
O2 Ru1 N2 84.9(3) . . ?
N4 Ru1 N5 81.8(3) . . ?
N4 Ru1 N2 173.5(3) . . ?
N5 Ru1 N2 98.0(3) . . ?
N3 Ru1 N4 98.2(3) . . ?
N3 Ru1 N5 173.7(3) . . ?
N3 Ru1 N2 81.3(3) . . ?
N1 Ru1 O2 179.7(3) . . ?
N1 Ru1 N4 91.3(3) . . ?
N1 Ru1 N5 94.4(3) . . ?
N1 Ru1 N3 91.9(3) . . ?
N1 Ru1 N2 95.2(3) . . ?
Ru1 O2 H2 112.2 . . ?
Ru1 N4 H4A 109.9 . . ?
Ru1 N4 H4B 109.9 . . ?
H4A N4 H4B 108.3 . . ?
C3 N4 Ru1 108.9(6) . . ?
C3 N4 H4A 109.9 . . ?
C3 N4 H4B 109.9 . . ?
H4C C4 H4D 108.4 . . ?
N5 C4 H4C 110.0 . . ?
N5 C4 H4D 110.0 . . ?
N5 C4 C3 108.4(9) . . ?
C3 C4 H4C 110.0 . . ?
C3 C4 H4D 110.0 . . ?
H2A C2 H2B 108.4 . . ?
N3 C2 H2A 110.1 . . ?
N3 C2 H2B 110.1 . . ?
C1 C2 H2A 110.1 . . ?
C1 C2 H2B 110.1 . . ?
C1 C2 N3 107.9(9) . . ?
Ru1 N5 H5A 109.7 . . ?
Ru1 N5 H5B 109.7 . . ?
C4 N5 Ru1 109.9(6) . . ?
C4 N5 H5A 109.7 . . ?
C4 N5 H5B 109.7 . . ?
H5A N5 H5B 108.2 . . ?
Ru1 N3 H3A 109.9 . . ?
Ru1 N3 H3B 109.9 . . ?
C2 N3 Ru1 109.1(6) . . ?
C2 N3 H3A 109.9 . . ?
C2 N3 H3B 109.9 . . ?
H3A N3 H3B 108.3 . . ?
Ru1 N2 H2C 109.8 . . ?
Ru1 N2 H2D 109.8 . . ?
H2C N2 H2D 108.2 . . ?
C1 N2 Ru1 109.5(6) . . ?
C1 N2 H2C 109.8 . . ?
C1 N2 H2D 109.8 . . ?
O1 N1 Ru1 173.7(7) . . ?
C2 C1 N2 108.4(9) . . ?
C2 C1 H1A 110.0 . . ?
C2 C1 H1B 110.0 . . ?
N2 C1 H1A 110.0 . . ?
N2 C1 H1B 110.0 . . ?
H1A C1 H1B 108.4 . . ?
N4 C3 C4 108.8(9) . . ?
N4 C3 H3C 109.9 . . ?
N4 C3 H3D 109.9 . . ?
C4 C3 H3C 109.9 . . ?
C4 C3 H3D 109.9 . . ?
H3C C3 H3D 108.3 . . ?

loop_
_geom_bond_atom_site_label_1
_geom_bond_atom_site_label_2
_geom_bond_distance
_geom_bond_site_symmetry_2
_geom_bond_publ_flag
Ru1 O2 1.966(6) . ?
Ru1 N4 2.110(7) . ?
Ru1 N5 2.112(8) . ?
Ru1 N3 2.099(8) . ?
Ru1 N2 2.121(7) . ?
Ru1 N1 1.752(8) . ?
O2 H2 0.9164 . ?
N4 H4A 0.9100 . ?
N4 H4B 0.9100 . ?
N4 C3 1.493(13) . ?
O1 N1 1.148(10) . ?
C4 H4C 0.9900 . ?
C4 H4D 0.9900 . ?
C4 N5 1.499(13) . ?
C4 C3 1.510(14) . ?
C2 H2A 0.9900 . ?
C2 H2B 0.9900 . ?
C2 N3 1.509(12) . ?
C2 C1 1.489(14) . ?
N5 H5A 0.9100 . ?
N5 H5B 0.9100 . ?
N3 H3A 0.9100 . ?
N3 H3B 0.9100 . ?
N2 H2C 0.9100 . ?
N2 H2D 0.9100 . ?
N2 C1 1.495(13) . ?
C1 H1A 0.9900 . ?
C1 H1B 0.9900 . ?
C3 H3C 0.9900 . ?
C3 H3D 0.9900 . ?

loop_
_geom_torsion_atom_site_label_1
_geom_torsion_atom_site_label_2
_geom_torsion_atom_site_label_3
_geom_torsion_atom_site_label_4
_geom_torsion
_geom_torsion_site_symmetry_1
_geom_torsion_site_symmetry_2
_geom_torsion_site_symmetry_3
_geom_torsion_site_symmetry_4
_geom_torsion_publ_flag
Ru1 N4 C3 C4 -41.7(10) . . . . ?
Ru1 N2 C1 C2 39.1(11) . . . . ?
N5 C4 C3 N4 52.3(11) . . . . ?
N3 C2 C1 N2 -54.0(12) . . . . ?
C1 C2 N3 Ru1 42.7(10) . . . . ?
C3 C4 N5 Ru1 -37.1(10) . . . . ?
